data_4082777
loop_
_publ_author_name
'Chadha, Preeti'
'Emslie, David J. H.'
'Jenkins, Hilary A.'

_publ_section_title
;
 Manganese(II) Alkyl/\p-Allyl Complexes Resistant to Ligand Redistribution
;
_journal_issue 6
_journal_name_full Organometallics
_journal_page_first 1467
_journal_paper_doi 10.1021/om500101m
_journal_volume 33
_journal_year 2014
_chemical_formula_moiety 'C26 H59 Mn N2 Si5'
_chemical_formula_sum 'C26 H58 Mn N2 Si5'
_chemical_formula_weight 594.13
_chemical_name_systematic
; 
 ? 
;
_space_group_IT_number 14
_symmetry_cell_setting monoclinic
_symmetry_space_group_name_Hall '-P 2ybc'
_symmetry_space_group_name_H-M 'P 1 21/c 1'
_atom_sites_solution_hydrogens geom
_atom_sites_solution_primary direct
_atom_sites_solution_secondary difmap
_audit_creation_method SHELXL-97
_cell_angle_alpha 90.00
_cell_angle_beta 90.455(2)
_cell_angle_gamma 90.00
_cell_formula_units_Z 4
_cell_length_a 11.7640(13)
_cell_length_b 19.539(2)
_cell_length_c 16.3170(18)
_cell_measurement_reflns_used 6002
_cell_measurement_temperature 213(2)
_cell_measurement_theta_max 24.87
_cell_measurement_theta_min 2.37
_cell_volume 3750.5(7)
_computing_cell_refinement 'Bruker SAINT'
_computing_data_collection 'Bruker APEX2'
_computing_data_reduction 'Bruker SAINT'
_computing_molecular_graphics 'Bruker SHELXTL'
_computing_publication_material 'Bruker SHELXTL'
_computing_structure_refinement 'SHELXL-97 (Sheldrick, 2008)'
_computing_structure_solution 'SHELXS-97 (Sheldrick, 2008)'
_diffrn_ambient_temperature 213(2)
_diffrn_measured_fraction_theta_full 0.999
_diffrn_measured_fraction_theta_max 0.999
_diffrn_measurement_device_type 'Bruker APEX-II CCD'
_diffrn_measurement_method '\f and \w scans'
_diffrn_radiation_monochromator graphite
_diffrn_radiation_source 'fine-focus sealed tube'
_diffrn_radiation_type MoK\a
_diffrn_radiation_wavelength 0.71073
_diffrn_reflns_av_R_equivalents 0.0626
_diffrn_reflns_av_sigmaI/netI 0.0455
_diffrn_reflns_limit_h_max 13
_diffrn_reflns_limit_h_min -13
_diffrn_reflns_limit_k_max 22
_diffrn_reflns_limit_k_min -23
_diffrn_reflns_limit_l_max 19
_diffrn_reflns_limit_l_min -11
_diffrn_reflns_number 39803
_diffrn_reflns_theta_full 25.00
_diffrn_reflns_theta_max 25.00
_diffrn_reflns_theta_min 1.04
_exptl_absorpt_coefficient_mu 0.527
_exptl_absorpt_correction_T_max 0.9531
_exptl_absorpt_correction_T_min 0.8007
_exptl_absorpt_correction_type numerical
_exptl_absorpt_process_details SADABS
_exptl_crystal_colour red
_exptl_crystal_density_diffrn 1.052
_exptl_crystal_density_meas ?
_exptl_crystal_density_method 'not measured'
_exptl_crystal_description block
_exptl_crystal_F_000 1292
_exptl_crystal_size_max 0.44
_exptl_crystal_size_mid 0.28
_exptl_crystal_size_min 0.09
_refine_diff_density_max 0.321
_refine_diff_density_min -0.627
_refine_diff_density_rms 0.069
_refine_ls_extinction_method none
_refine_ls_goodness_of_fit_ref 1.548
_refine_ls_hydrogen_treatment constr
_refine_ls_matrix_type full
_refine_ls_number_parameters 324
_refine_ls_number_reflns 6589
_refine_ls_number_restraints 0
_refine_ls_restrained_S_all 1.548
_refine_ls_R_factor_all 0.0806
_refine_ls_R_factor_gt 0.0677
_refine_ls_shift/su_max 0.004
_refine_ls_shift/su_mean 0.000
_refine_ls_structure_factor_coef Fsqd
_refine_ls_weighting_details 'calc w=1/[\s^2^(Fo^2^)+(0.0995P)^2^+0.0000P] where P=(Fo^2^+2Fc^2^)/3'
_refine_ls_weighting_scheme calc
_refine_ls_wR_factor_gt 0.2133
_refine_ls_wR_factor_ref 0.2316
_reflns_number_gt 5505
_reflns_number_total 6589
_reflns_threshold_expression >2sigma(I)
_cod_data_source_file om500101m_si_002.cif
_cod_data_source_block MnTsiAllylDmap
_cod_depositor_comments
;
The following automatic conversions were performed:

'_symmetry_cell_setting' value 'Monoclinic' changed to 'monoclinic'
according to
/usr/data/users/saulius/crontab/automatic-downloads/current/ACS/lib/dictionaries/cif_core.dic
dictionary named 'cif_core.dic' version 2.4.2 from 2011-04-26.

Automatic conversion script
Id: cif_fix_values 2281 2013-09-26 08:29:07Z andrius 

The following automatic conversions were performed:

'_exptl_crystal_density_meas' value 'not measured' was changed to '?'
- the value is perceived as not measured.

Automatic conversion script
Id: cif_fix_values 3008 2015-01-20 13:52:24Z robertas 
;
_cod_original_sg_symbol_H-M P2(1)/c
_cod_database_code 4082777

loop_
_symmetry_equiv_pos_as_xyz
'x, y, z'
'-x, y+1/2, -z+1/2'
'-x, -y, -z'
'x, -y-1/2, z-1/2'

loop_
_atom_site_label
_atom_site_type_symbol
_atom_site_fract_x
_atom_site_fract_y
_atom_site_fract_z
_atom_site_U_iso_or_equiv
_atom_site_adp_type
_atom_site_occupancy
_atom_site_symmetry_multiplicity
_atom_site_calc_flag
_atom_site_refinement_flags
Mn1 Mn 0.81175(6) 0.98446(4) 0.76229(5) 0.0382(2) Uani 1 1 d .
Si1 Si 0.73688(14) 1.09492(8) 0.56684(8) 0.0460(4) Uani 1 1 d .
Si2 Si 0.74165(13) 1.13195(8) 0.91013(8) 0.0427(4) Uani 1 1 d .
Si3 Si 0.86982(14) 0.84308(8) 0.85052(9) 0.0475(4) Uani 1 1 d .
Si4 Si 0.79522(13) 0.83893(7) 0.66863(9) 0.0446(4) Uani 1 1 d .
Si5 Si 0.61777(14) 0.86728(8) 0.80426(11) 0.0516(4) Uani 1 1 d .
N1 N 0.9855(3) 1.0207(2) 0.7623(2) 0.0417(10) Uani 1 1 d .
N2 N 1.3240(4) 1.0844(3) 0.7562(3) 0.0522(12) Uani 1 1 d .
C1 C 0.8109(7) 1.0349(4) 0.4970(3) 0.080(2) Uani 1 1 d .
H1A H 0.8882 1.0280 0.5162 0.120 Uiso 1 1 calc R
H1B H 0.8119 1.0540 0.4421 0.120 Uiso 1 1 calc R
H1C H 0.7711 0.9914 0.4961 0.120 Uiso 1 1 calc R
C2 C 0.8237(7) 1.1734(3) 0.5768(4) 0.0722(19) Uani 1 1 d .
H2A H 0.7839 1.2065 0.6104 0.108 Uiso 1 1 calc R
H2B H 0.8366 1.1927 0.5229 0.108 Uiso 1 1 calc R
H2C H 0.8961 1.1622 0.6023 0.108 Uiso 1 1 calc R
C3 C 0.5990(6) 1.1158(5) 0.5158(4) 0.086(2) Uani 1 1 d .
H3A H 0.5580 1.1488 0.5486 0.129 Uiso 1 1 calc R
H3B H 0.5539 1.0744 0.5102 0.129 Uiso 1 1 calc R
H3C H 0.6132 1.1349 0.4620 0.129 Uiso 1 1 calc R
C4 C 0.7102(4) 1.0576(3) 0.6693(3) 0.0381(11) Uani 1 1 d .
H4A H 0.6290 1.0443 0.6711 0.046 Uiso 1 1 calc R
C5 C 0.7353(4) 1.0922(2) 0.7420(3) 0.0355(10) Uani 1 1 d .
H5A H 0.7918 1.1294 0.7368 0.043 Uiso 1 1 calc R
C6 C 0.7095(4) 1.0735(3) 0.8234(3) 0.0380(11) Uani 1 1 d .
H6A H 0.6284 1.0602 0.8259 0.046 Uiso 1 1 calc R
C7 C 0.7555(7) 1.0822(4) 1.0069(3) 0.074(2) Uani 1 1 d .
H7A H 0.8257 1.0562 1.0063 0.111 Uiso 1 1 calc R
H7B H 0.6916 1.0512 1.0117 0.111 Uiso 1 1 calc R
H7C H 0.7563 1.1134 1.0532 0.111 Uiso 1 1 calc R
C8 C 0.8760(6) 1.1801(4) 0.8906(4) 0.0708(19) Uani 1 1 d .
H8A H 0.9361 1.1481 0.8772 0.106 Uiso 1 1 calc R
H8B H 0.8972 1.2057 0.9393 0.106 Uiso 1 1 calc R
H8C H 0.8643 1.2114 0.8453 0.106 Uiso 1 1 calc R
C9 C 0.6260(5) 1.1962(3) 0.9251(4) 0.0637(16) Uani 1 1 d .
H9A H 0.5535 1.1728 0.9291 0.096 Uiso 1 1 calc R
H9B H 0.6241 1.2274 0.8789 0.096 Uiso 1 1 calc R
H9C H 0.6403 1.2217 0.9751 0.096 Uiso 1 1 calc R
C10 C 0.7693(4) 0.8769(2) 0.7727(3) 0.0367(10) Uani 1 1 d .
C11 C 0.8806(6) 0.8997(3) 0.9438(3) 0.0625(16) Uani 1 1 d .
H11A H 0.8610 0.9463 0.9288 0.094 Uiso 1 1 calc R
H11B H 0.9577 0.8985 0.9652 0.094 Uiso 1 1 calc R
H11C H 0.8286 0.8835 0.9853 0.094 Uiso 1 1 calc R
C12 C 1.0199(5) 0.8350(3) 0.8134(4) 0.0646(17) Uani 1 1 d .
H12A H 1.0225 0.8025 0.7686 0.097 Uiso 1 1 calc R
H12B H 1.0683 0.8191 0.8579 0.097 Uiso 1 1 calc R
H12C H 1.0465 0.8793 0.7947 0.097 Uiso 1 1 calc R
C13 C 0.8342(7) 0.7559(4) 0.8918(4) 0.077(2) Uani 1 1 d .
H13A H 0.8439 0.7219 0.8490 0.116 Uiso 1 1 calc R
H13B H 0.7560 0.7554 0.9102 0.116 Uiso 1 1 calc R
H13C H 0.8844 0.7452 0.9375 0.116 Uiso 1 1 calc R
C14 C 0.9240(6) 0.8756(3) 0.6165(3) 0.0622(17) Uani 1 1 d .
H14A H 0.9908 0.8681 0.6505 0.093 Uiso 1 1 calc R
H14B H 0.9133 0.9244 0.6081 0.093 Uiso 1 1 calc R
H14C H 0.9342 0.8533 0.5639 0.093 Uiso 1 1 calc R
C15 C 0.8185(6) 0.7440(3) 0.6689(4) 0.0659(16) Uani 1 1 d .
H15A H 0.8907 0.7337 0.6954 0.099 Uiso 1 1 calc R
H15B H 0.8194 0.7273 0.6129 0.099 Uiso 1 1 calc R
H15C H 0.7576 0.7218 0.6986 0.099 Uiso 1 1 calc R
C16 C 0.6768(6) 0.8546(4) 0.5928(4) 0.0666(17) Uani 1 1 d .
H16A H 0.6093 0.8301 0.6101 0.100 Uiso 1 1 calc R
H16B H 0.6994 0.8385 0.5392 0.100 Uiso 1 1 calc R
H16C H 0.6605 0.9032 0.5902 0.100 Uiso 1 1 calc R
C17 C 0.5598(6) 0.7776(3) 0.7922(6) 0.086(2) Uani 1 1 d .
H17A H 0.5682 0.7629 0.7358 0.129 Uiso 1 1 calc R
H17B H 0.4800 0.7771 0.8066 0.129 Uiso 1 1 calc R
H17C H 0.6015 0.7467 0.8281 0.129 Uiso 1 1 calc R
C18 C 0.5948(6) 0.8908(4) 0.9154(4) 0.082(2) Uani 1 1 d .
H18A H 0.6229 0.9368 0.9252 0.123 Uiso 1 1 calc R
H18B H 0.6356 0.8589 0.9503 0.123 Uiso 1 1 calc R
H18C H 0.5143 0.8889 0.9275 0.123 Uiso 1 1 calc R
C19 C 0.5120(5) 0.9209(3) 0.7472(4) 0.0611(16) Uani 1 1 d .
H19A H 0.5125 0.9085 0.6897 0.092 Uiso 1 1 calc R
H19B H 0.5318 0.9688 0.7531 0.092 Uiso 1 1 calc R
H19C H 0.4368 0.9131 0.7693 0.092 Uiso 1 1 calc R
C20 C 1.0481(5) 1.0277(3) 0.8302(3) 0.0462(12) Uani 1 1 d .
H20A H 1.0142 1.0169 0.8806 0.055 Uiso 1 1 calc R
C21 C 1.1592(5) 1.0497(3) 0.8314(3) 0.0476(13) Uani 1 1 d .
H21A H 1.1985 1.0546 0.8814 0.057 Uiso 1 1 calc R
C22 C 1.2128(4) 1.0645(2) 0.7579(3) 0.0401(11) Uani 1 1 d .
C23 C 1.1466(4) 1.0593(3) 0.6870(3) 0.0443(12) Uani 1 1 d .
H23A H 1.1779 1.0704 0.6358 0.053 Uiso 1 1 calc R
C24 C 1.0366(4) 1.0382(3) 0.6918(3) 0.0452(12) Uani 1 1 d .
H24A H 0.9937 1.0357 0.6430 0.054 Uiso 1 1 calc R
C25 C 1.3829(5) 1.0912(3) 0.6786(4) 0.0645(17) Uani 1 1 d .
H25A H 1.3439 1.1246 0.6446 0.097 Uiso 1 1 calc R
H25B H 1.3837 1.0473 0.6508 0.097 Uiso 1 1 calc R
H25C H 1.4604 1.1062 0.6887 0.097 Uiso 1 1 calc R
C26 C 1.3899(5) 1.0910(4) 0.8305(5) 0.0694(18) Uani 1 1 d .
H26A H 1.3522 1.1225 0.8673 0.104 Uiso 1 1 calc R
H26B H 1.4649 1.1083 0.8175 0.104 Uiso 1 1 calc R
H26C H 1.3969 1.0466 0.8566 0.104 Uiso 1 1 calc R

loop_
_atom_site_aniso_label
_atom_site_aniso_U_11
_atom_site_aniso_U_22
_atom_site_aniso_U_33
_atom_site_aniso_U_23
_atom_site_aniso_U_13
_atom_site_aniso_U_12
Mn1 0.0284(4) 0.0303(4) 0.0558(4) -0.0002(3) 0.0014(3) -0.0010(3)
Si1 0.0493(9) 0.0471(9) 0.0414(7) 0.0060(6) -0.0024(6) -0.0053(7)
Si2 0.0393(8) 0.0433(9) 0.0456(7) -0.0099(6) -0.0004(6) -0.0009(6)
Si3 0.0493(9) 0.0393(8) 0.0539(8) 0.0057(6) -0.0031(7) 0.0054(7)
Si4 0.0426(8) 0.0354(8) 0.0559(8) -0.0076(6) -0.0017(6) 0.0016(6)
Si5 0.0391(9) 0.0373(8) 0.0786(10) 0.0033(7) 0.0121(8) -0.0043(6)
N1 0.031(2) 0.042(3) 0.052(2) -0.0020(19) 0.0022(19) -0.0002(18)
N2 0.031(2) 0.052(3) 0.074(3) -0.010(2) 0.003(2) -0.006(2)
C1 0.112(6) 0.083(5) 0.046(3) 0.005(3) 0.013(4) 0.011(5)
C2 0.087(5) 0.063(4) 0.067(4) 0.017(3) 0.000(3) -0.022(4)
C3 0.065(5) 0.115(7) 0.078(4) 0.039(4) -0.014(4) 0.000(4)
C4 0.029(2) 0.042(3) 0.043(2) 0.002(2) -0.0027(19) -0.001(2)
C5 0.034(2) 0.025(2) 0.047(2) 0.0000(19) 0.001(2) 0.0029(19)
C6 0.031(3) 0.038(3) 0.045(2) -0.007(2) -0.0006(19) -0.001(2)
C7 0.100(6) 0.068(4) 0.052(3) -0.006(3) -0.012(3) 0.007(4)
C8 0.055(4) 0.066(4) 0.091(4) -0.029(4) 0.014(3) -0.025(3)
C9 0.054(4) 0.060(4) 0.077(4) -0.022(3) 0.003(3) 0.008(3)
C10 0.032(3) 0.028(2) 0.050(2) 0.000(2) 0.003(2) 0.000(2)
C11 0.076(4) 0.066(4) 0.045(3) -0.003(3) -0.009(3) 0.003(3)
C12 0.045(4) 0.061(4) 0.088(4) -0.003(3) -0.013(3) 0.014(3)
C13 0.093(6) 0.053(4) 0.085(4) 0.019(3) -0.003(4) 0.001(4)
C14 0.070(4) 0.060(4) 0.057(3) -0.007(3) 0.019(3) -0.004(3)
C15 0.066(4) 0.044(3) 0.088(4) -0.015(3) 0.003(3) 0.000(3)
C16 0.066(4) 0.074(4) 0.061(3) -0.015(3) -0.012(3) 0.003(4)
C17 0.053(4) 0.054(4) 0.151(7) 0.023(4) 0.008(4) -0.015(3)
C18 0.072(5) 0.092(5) 0.082(4) 0.014(4) 0.040(4) 0.002(4)
C19 0.037(3) 0.050(4) 0.096(4) -0.002(3) 0.009(3) -0.004(3)
C20 0.044(3) 0.050(3) 0.045(3) 0.001(2) 0.002(2) -0.005(3)
C21 0.039(3) 0.060(4) 0.044(3) -0.007(2) -0.006(2) 0.000(3)
C22 0.027(2) 0.033(3) 0.060(3) -0.010(2) 0.002(2) -0.001(2)
C23 0.039(3) 0.044(3) 0.050(3) -0.005(2) 0.008(2) -0.008(2)
C24 0.042(3) 0.049(3) 0.045(3) -0.001(2) -0.004(2) -0.007(2)
C25 0.039(3) 0.049(4) 0.105(5) 0.000(3) 0.020(3) -0.005(3)
C26 0.036(3) 0.063(4) 0.109(5) -0.013(4) -0.020(3) 0.000(3)

loop_
_atom_type_symbol
_atom_type_description
_atom_type_scat_dispersion_real
_atom_type_scat_dispersion_imag
_atom_type_scat_source
C C 0.0033 0.0016 'International Tables Vol C Tables 4.2.6.8 and 6.1.1.4'
H H 0.0000 0.0000 'International Tables Vol C Tables 4.2.6.8 and 6.1.1.4'
N N 0.0061 0.0033 'International Tables Vol C Tables 4.2.6.8 and 6.1.1.4'
Si Si 0.0817 0.0704 'International Tables Vol C Tables 4.2.6.8 and 6.1.1.4'
Mn Mn 0.3368 0.7283 'International Tables Vol C Tables 4.2.6.8 and 6.1.1.4'

loop_
_geom_angle_atom_site_label_1
_geom_angle_atom_site_label_2
_geom_angle_atom_site_label_3
_geom_angle
N1 Mn1 C10 122.40(18)
N1 Mn1 C5 93.93(17)
C10 Mn1 C5 143.56(18)
N1 Mn1 C6 104.19(17)
C10 Mn1 C6 124.57(18)
C5 Mn1 C6 35.31(16)
N1 Mn1 C4 105.72(16)
C10 Mn1 C4 120.95(18)
C5 Mn1 C4 34.40(16)
C6 Mn1 C4 64.61(16)
C2 Si1 C4 110.1(3)
C2 Si1 C1 108.4(4)
C4 Si1 C1 112.9(3)
C2 Si1 C3 109.7(4)
C4 Si1 C3 109.6(3)
C1 Si1 C3 105.9(4)
C6 Si2 C7 110.0(3)
C6 Si2 C8 110.3(3)
C7 Si2 C8 109.8(4)
C6 Si2 C9 111.6(3)
C7 Si2 C9 107.4(3)
C8 Si2 C9 107.6(3)
C10 Si3 C12 114.0(3)
C10 Si3 C13 115.3(3)
C12 Si3 C13 104.6(3)
C10 Si3 C11 112.5(3)
C12 Si3 C11 104.6(3)
C13 Si3 C11 104.9(3)
C15 Si4 C10 114.4(3)
C15 Si4 C16 105.7(3)
C10 Si4 C16 113.9(3)
C15 Si4 C14 105.0(3)
C10 Si4 C14 113.2(2)
C16 Si4 C14 103.6(3)
C19 Si5 C10 116.1(2)
C19 Si5 C17 103.3(3)
C10 Si5 C17 114.1(3)
C19 Si5 C18 104.0(3)
C10 Si5 C18 112.5(3)
C17 Si5 C18 105.7(4)
C20 N1 C24 115.9(4)
C20 N1 Mn1 123.3(3)
C24 N1 Mn1 120.8(3)
C22 N2 C26 121.2(5)
C22 N2 C25 120.5(5)
C26 N2 C25 117.9(5)
Si1 C1 H1A 109.5
Si1 C1 H1B 109.5
H1A C1 H1B 109.5
Si1 C1 H1C 109.5
H1A C1 H1C 109.5
H1B C1 H1C 109.5
Si1 C2 H2A 109.5
Si1 C2 H2B 109.5
H2A C2 H2B 109.5
Si1 C2 H2C 109.5
H2A C2 H2C 109.5
H2B C2 H2C 109.5
Si1 C3 H3A 109.5
Si1 C3 H3B 109.5
H3A C3 H3B 109.5
Si1 C3 H3C 109.5
H3A C3 H3C 109.5
H3B C3 H3C 109.5
C5 C4 Si1 122.8(4)
C5 C4 Mn1 69.4(3)
Si1 C4 Mn1 135.9(2)
C5 C4 H4A 107.5
Si1 C4 H4A 107.5
Mn1 C4 H4A 107.5
C4 C5 C6 129.0(4)
C4 C5 Mn1 76.2(3)
C6 C5 Mn1 73.6(3)
C4 C5 H5A 114.8
C6 C5 H5A 114.8
Mn1 C5 H5A 114.8
C5 C6 Si2 121.0(4)
C5 C6 Mn1 71.1(3)
Si2 C6 Mn1 132.8(3)
C5 C6 H6A 108.7
Si2 C6 H6A 108.7
Mn1 C6 H6A 108.7
Si2 C7 H7A 109.5
Si2 C7 H7B 109.5
H7A C7 H7B 109.5
Si2 C7 H7C 109.5
H7A C7 H7C 109.5
H7B C7 H7C 109.5
Si2 C8 H8A 109.5
Si2 C8 H8B 109.5
H8A C8 H8B 109.5
Si2 C8 H8C 109.5
H8A C8 H8C 109.5
H8B C8 H8C 109.5
Si2 C9 H9A 109.5
Si2 C9 H9B 109.5
H9A C9 H9B 109.5
Si2 C9 H9C 109.5
H9A C9 H9C 109.5
H9B C9 H9C 109.5
Si3 C10 Si5 112.4(2)
Si3 C10 Si4 111.8(2)
Si5 C10 Si4 111.7(3)
Si3 C10 Mn1 104.7(2)
Si5 C10 Mn1 109.9(2)
Si4 C10 Mn1 105.8(2)
Si3 C11 H11A 109.5
Si3 C11 H11B 109.5
H11A C11 H11B 109.5
Si3 C11 H11C 109.5
H11A C11 H11C 109.5
H11B C11 H11C 109.5
Si3 C12 H12A 109.5
Si3 C12 H12B 109.5
H12A C12 H12B 109.5
Si3 C12 H12C 109.5
H12A C12 H12C 109.5
H12B C12 H12C 109.5
Si3 C13 H13A 109.5
Si3 C13 H13B 109.5
H13A C13 H13B 109.5
Si3 C13 H13C 109.5
H13A C13 H13C 109.5
H13B C13 H13C 109.5
Si4 C14 H14A 109.5
Si4 C14 H14B 109.5
H14A C14 H14B 109.5
Si4 C14 H14C 109.5
H14A C14 H14C 109.5
H14B C14 H14C 109.5
Si4 C15 H15A 109.5
Si4 C15 H15B 109.5
H15A C15 H15B 109.5
Si4 C15 H15C 109.5
H15A C15 H15C 109.5
H15B C15 H15C 109.5
Si4 C16 H16A 109.5
Si4 C16 H16B 109.5
H16A C16 H16B 109.5
Si4 C16 H16C 109.5
H16A C16 H16C 109.5
H16B C16 H16C 109.5
Si5 C17 H17A 109.5
Si5 C17 H17B 109.5
H17A C17 H17B 109.5
Si5 C17 H17C 109.5
H17A C17 H17C 109.5
H17B C17 H17C 109.5
Si5 C18 H18A 109.5
Si5 C18 H18B 109.5
H18A C18 H18B 109.5
Si5 C18 H18C 109.5
H18A C18 H18C 109.5
H18B C18 H18C 109.5
Si5 C19 H19A 109.5
Si5 C19 H19B 109.5
H19A C19 H19B 109.5
Si5 C19 H19C 109.5
H19A C19 H19C 109.5
H19B C19 H19C 109.5
N1 C20 C21 124.2(5)
N1 C20 H20A 117.9
C21 C20 H20A 117.9
C20 C21 C22 119.4(5)
C20 C21 H21A 120.3
C22 C21 H21A 120.3
N2 C22 C21 121.2(5)
N2 C22 C23 122.2(5)
C21 C22 C23 116.6(4)
C24 C23 C22 119.9(5)
C24 C23 H23A 120.0
C22 C23 H23A 120.0
N1 C24 C23 123.9(5)
N1 C24 H24A 118.0
C23 C24 H24A 118.0
N2 C25 H25A 109.5
N2 C25 H25B 109.5
H25A C25 H25B 109.5
N2 C25 H25C 109.5
H25A C25 H25C 109.5
H25B C25 H25C 109.5
N2 C26 H26A 109.5
N2 C26 H26B 109.5
H26A C26 H26B 109.5
N2 C26 H26C 109.5
H26A C26 H26C 109.5
H26B C26 H26C 109.5

loop_
_geom_bond_atom_site_label_1
_geom_bond_atom_site_label_2
_geom_bond_distance
Mn1 N1 2.163(4)
Mn1 C10 2.167(5)
Mn1 C5 2.312(4)
Mn1 C6 2.343(5)
Mn1 C4 2.397(5)
Si1 C2 1.849(7)
Si1 C4 1.853(5)
Si1 C1 1.857(7)
Si1 C3 1.863(7)
Si2 C6 1.855(5)
Si2 C7 1.860(6)
Si2 C8 1.868(6)
Si2 C9 1.868(6)
Si3 C10 1.850(5)
Si3 C12 1.877(7)
Si3 C13 1.881(7)
Si3 C11 1.885(6)
Si4 C15 1.876(6)
Si4 C10 1.881(5)
Si4 C16 1.881(7)
Si4 C14 1.885(6)
Si5 C19 1.868(6)
Si5 C10 1.869(5)
Si5 C17 1.890(7)
Si5 C18 1.892(7)
N1 C20 1.334(7)
N1 C24 1.346(6)
N2 C22 1.365(6)
N2 C26 1.439(8)
N2 C25 1.454(7)
C1 H1A 0.9700
C1 H1B 0.9700
C1 H1C 0.9700
C2 H2A 0.9700
C2 H2B 0.9700
C2 H2C 0.9700
C3 H3A 0.9700
C3 H3B 0.9700
C3 H3C 0.9700
C4 C5 1.395(6)
C4 H4A 0.9900
C5 C6 1.412(6)
C5 H5A 0.9900
C6 H6A 0.9900
C7 H7A 0.9700
C7 H7B 0.9700
C7 H7C 0.9700
C8 H8A 0.9700
C8 H8B 0.9700
C8 H8C 0.9700
C9 H9A 0.9700
C9 H9B 0.9700
C9 H9C 0.9700
C11 H11A 0.9700
C11 H11B 0.9700
C11 H11C 0.9700
C12 H12A 0.9700
C12 H12B 0.9700
C12 H12C 0.9700
C13 H13A 0.9700
C13 H13B 0.9700
C13 H13C 0.9700
C14 H14A 0.9700
C14 H14B 0.9700
C14 H14C 0.9700
C15 H15A 0.9700
C15 H15B 0.9700
C15 H15C 0.9700
C16 H16A 0.9700
C16 H16B 0.9700
C16 H16C 0.9700
C17 H17A 0.9700
C17 H17B 0.9700
C17 H17C 0.9700
C18 H18A 0.9700
C18 H18B 0.9700
C18 H18C 0.9700
C19 H19A 0.9700
C19 H19B 0.9700
C19 H19C 0.9700
C20 C21 1.375(8)
C20 H20A 0.9400
C21 C22 1.389(7)
C21 H21A 0.9400
C22 C23 1.393(7)
C23 C24 1.362(7)
C23 H23A 0.9400
C24 H24A 0.9400
C25 H25A 0.9700
C25 H25B 0.9700
C25 H25C 0.9700
C26 H26A 0.9700
C26 H26B 0.9700
C26 H26C 0.9700

loop_
_geom_torsion_atom_site_label_1
_geom_torsion_atom_site_label_2
_geom_torsion_atom_site_label_3
_geom_torsion_atom_site_label_4
_geom_torsion
C10 Mn1 N1 C20 -79.0(5)
C5 Mn1 N1 C20 103.9(4)
C6 Mn1 N1 C20 69.6(4)
C4 Mn1 N1 C20 136.8(4)
C10 Mn1 N1 C24 101.4(4)
C5 Mn1 N1 C24 -75.7(4)
C6 Mn1 N1 C24 -109.9(4)
C4 Mn1 N1 C24 -42.8(4)
C2 Si1 C4 C5 10.8(5)
C1 Si1 C4 C5 132.2(5)
C3 Si1 C4 C5 -110.0(5)
C2 Si1 C4 Mn1 -82.9(4)
C1 Si1 C4 Mn1 38.5(5)
C3 Si1 C4 Mn1 156.3(4)
N1 Mn1 C4 C5 -73.4(3)
C10 Mn1 C4 C5 141.7(3)
C6 Mn1 C4 C5 25.1(3)
N1 Mn1 C4 Si1 42.9(4)
C10 Mn1 C4 Si1 -102.0(4)
C5 Mn1 C4 Si1 116.4(5)
C6 Mn1 C4 Si1 141.4(4)
Si1 C4 C5 C6 173.0(4)
Mn1 C4 C5 C6 -54.9(5)
Si1 C4 C5 Mn1 -132.1(4)
N1 Mn1 C5 C4 112.4(3)
C10 Mn1 C5 C4 -63.5(4)
C6 Mn1 C5 C4 -138.5(4)
N1 Mn1 C5 C6 -109.2(3)
C10 Mn1 C5 C6 75.0(4)
C4 Mn1 C5 C6 138.5(4)
C4 C5 C6 Si2 -174.8(4)
Mn1 C5 C6 Si2 129.2(4)
C4 C5 C6 Mn1 55.9(5)
C7 Si2 C6 C5 -156.5(5)
C8 Si2 C6 C5 -35.2(5)
C9 Si2 C6 C5 84.4(5)
C7 Si2 C6 Mn1 -64.1(4)
C8 Si2 C6 Mn1 57.2(4)
C9 Si2 C6 Mn1 176.8(3)
N1 Mn1 C6 C5 76.4(3)
C10 Mn1 C6 C5 -135.8(3)
C4 Mn1 C6 C5 -24.5(3)
N1 Mn1 C6 Si2 -38.7(4)
C10 Mn1 C6 Si2 109.0(3)
C5 Mn1 C6 Si2 -115.1(5)
C4 Mn1 C6 Si2 -139.6(4)
C12 Si3 C10 Si5 168.2(3)
C13 Si3 C10 Si5 47.2(4)
C11 Si3 C10 Si5 -73.0(3)
C12 Si3 C10 Si4 41.6(4)
C13 Si3 C10 Si4 -79.4(4)
C11 Si3 C10 Si4 160.5(3)
C12 Si3 C10 Mn1 -72.5(3)
C13 Si3 C10 Mn1 166.5(3)
C11 Si3 C10 Mn1 46.3(3)
C19 Si5 C10 Si3 162.9(3)
C17 Si5 C10 Si3 -77.1(4)
C18 Si5 C10 Si3 43.4(4)
C19 Si5 C10 Si4 -70.5(3)
C17 Si5 C10 Si4 49.5(4)
C18 Si5 C10 Si4 170.0(3)
C19 Si5 C10 Mn1 46.7(3)
C17 Si5 C10 Mn1 166.7(3)
C18 Si5 C10 Mn1 -72.9(3)
C15 Si4 C10 Si3 44.7(4)
C16 Si4 C10 Si3 166.4(3)
C14 Si4 C10 Si3 -75.6(3)
C15 Si4 C10 Si5 -82.3(3)
C16 Si4 C10 Si5 39.4(4)
C14 Si4 C10 Si5 157.4(3)
C15 Si4 C10 Mn1 158.1(3)
C16 Si4 C10 Mn1 -80.2(3)
C14 Si4 C10 Mn1 37.8(3)
N1 Mn1 C10 Si3 40.8(3)
C5 Mn1 C10 Si3 -144.0(2)
C6 Mn1 C10 Si3 -101.4(2)
C4 Mn1 C10 Si3 179.83(17)
N1 Mn1 C10 Si5 161.77(19)
C5 Mn1 C10 Si5 -23.1(4)
C6 Mn1 C10 Si5 19.6(3)
C4 Mn1 C10 Si5 -59.2(3)
N1 Mn1 C10 Si4 -77.4(3)
C5 Mn1 C10 Si4 97.7(3)
C6 Mn1 C10 Si4 140.4(2)
C4 Mn1 C10 Si4 61.6(3)
C24 N1 C20 C21 -1.5(8)
Mn1 N1 C20 C21 179.0(4)
N1 C20 C21 C22 -1.5(9)
C26 N2 C22 C21 -0.2(8)
C25 N2 C22 C21 172.1(5)
C26 N2 C22 C23 178.4(5)
C25 N2 C22 C23 -9.3(8)
C20 C21 C22 N2 -178.0(5)
C20 C21 C22 C23 3.4(8)
N2 C22 C23 C24 179.0(5)
C21 C22 C23 C24 -2.4(8)
C20 N1 C24 C23 2.6(8)
Mn1 N1 C24 C23 -177.9(4)
C22 C23 C24 N1 -0.7(9)
